data_7040816
loop_
_publ_author_name
'Cheng, Minglun'
'Wang, Mei'
'Zheng, Dehua'
'Sun, Licheng'

_publ_section_title
;
 Effect of the S-to-S bridge on the redox properties and H2 activation
 performance of diiron complexes related to the [FeFe]-hydrogenase active
 site.
;
_journal_issue 44
_journal_name_full 'Dalton transactions (Cambridge, England : 2003)'
_journal_page_first 17687
_journal_page_last 17696
_journal_paper_doi 10.1039/c6dt02953a
_journal_volume 45
_journal_year 2016
_chemical_formula_sum 'C37 H37 Fe N O P2 S2'
_chemical_formula_weight 693.59
_chemical_name_systematic
; 
 ? 
;
_space_group_IT_number 14
_symmetry_cell_setting monoclinic
_symmetry_space_group_name_Hall '-P 2ybc'
_symmetry_space_group_name_H-M 'P 1 21/c 1'
_atom_sites_solution_hydrogens geom
_atom_sites_solution_primary direct
_atom_sites_solution_secondary difmap
_audit_creation_method SHELXL-97
_audit_update_record
;
2016-07-21 deposited with the CCDC.
2016-10-04 downloaded from the CCDC.
;
_cell_angle_alpha 90.00
_cell_angle_beta 98.659(4)
_cell_angle_gamma 90.00
_cell_formula_units_Z 4
_cell_length_a 9.7553(17)
_cell_length_b 16.584(3)
_cell_length_c 21.460(4)
_cell_measurement_reflns_used 1580
_cell_measurement_temperature 273(2)
_cell_measurement_theta_max 20.32
_cell_measurement_theta_min 2.44
_cell_volume 3432.3(11)
_computing_structure_refinement 'SHELXL-97 (Sheldrick, 1997)'
_computing_structure_solution 'SHELXS-97 (Sheldrick, 1990)'
_diffrn_ambient_temperature 273(2)
_diffrn_measured_fraction_theta_full 0.997
_diffrn_measured_fraction_theta_max 0.997
_diffrn_measurement_device_type 'CCD area detector'
_diffrn_measurement_method 'phi and omega scans'
_diffrn_radiation_monochromator graphite
_diffrn_radiation_source 'fine-focus sealed tube'
_diffrn_radiation_type MoK\a
_diffrn_radiation_wavelength 0.71073
_diffrn_reflns_av_R_equivalents 0.0913
_diffrn_reflns_av_sigmaI/netI 0.1099
_diffrn_reflns_limit_h_max 12
_diffrn_reflns_limit_h_min -12
_diffrn_reflns_limit_k_max 18
_diffrn_reflns_limit_k_min -21
_diffrn_reflns_limit_l_max 17
_diffrn_reflns_limit_l_min -27
_diffrn_reflns_number 23573
_diffrn_reflns_theta_full 27.50
_diffrn_reflns_theta_max 27.50
_diffrn_reflns_theta_min 1.92
_exptl_absorpt_coefficient_mu 0.685
_exptl_crystal_colour green
_exptl_crystal_density_diffrn 1.342
_exptl_crystal_density_method 'not measured'
_exptl_crystal_description block
_exptl_crystal_F_000 1448
_exptl_crystal_size_max 0.4
_exptl_crystal_size_mid 0.3
_exptl_crystal_size_min 0.1
_refine_diff_density_max 0.400
_refine_diff_density_min -0.585
_refine_diff_density_rms 0.074
_refine_ls_extinction_method none
_refine_ls_goodness_of_fit_ref 0.904
_refine_ls_hydrogen_treatment mixed
_refine_ls_matrix_type full
_refine_ls_number_parameters 397
_refine_ls_number_reflns 7851
_refine_ls_number_restraints 0
_refine_ls_restrained_S_all 0.904
_refine_ls_R_factor_all 0.1424
_refine_ls_R_factor_gt 0.0581
_refine_ls_shift/su_max 0.001
_refine_ls_shift/su_mean 0.000
_refine_ls_structure_factor_coef Fsqd
_refine_ls_weighting_details 'calc w=1/[\s^2^(Fo^2^)+(0.0737P)^2^+0.0000P] where P=(Fo^2^+2Fc^2^)/3'
_refine_ls_weighting_scheme calc
_refine_ls_wR_factor_gt 0.1274
_refine_ls_wR_factor_ref 0.1647
_reflns_number_gt 3617
_reflns_number_total 7851
_reflns_threshold_expression >2sigma(I)
_cod_data_source_file c6dt02953a2.cif
_cod_data_source_block b
_cod_depositor_comments
;
The following automatic conversions were performed:

'_symmetry_cell_setting' value 'Monoclinic' changed to 'monoclinic'
according to
/usr/data/users/saulius/crontab/automatic-downloads/rss-feeds/RSC/lib/dictionaries/cif_core.dic
dictionary named 'cif_core.dic' version 2.4.2 from 2011-04-26.

Automatic conversion script
Id: cif_fix_values 4268 2015-11-12 08:31:59Z antanas 

 Adding full bibliography for 7040814--7040817.cif.
;
_cod_original_cell_volume 3432.3(10)
_cod_original_sg_symbol_H-M 'P2(1)/c  '
_cod_database_code 7040816

loop_
_symmetry_equiv_pos_as_xyz
'x, y, z'
'-x, y+1/2, -z+1/2'
'-x, -y, -z'
'x, -y-1/2, z-1/2'

loop_
_atom_site_label
_atom_site_type_symbol
_atom_site_fract_x
_atom_site_fract_y
_atom_site_fract_z
_atom_site_U_iso_or_equiv
_atom_site_adp_type
_atom_site_occupancy
_atom_site_symmetry_multiplicity
_atom_site_calc_flag
_atom_site_refinement_flags
Fe1 Fe 0.74668(5) 0.30796(3) 0.77333(3) 0.03980(18) Uani 1 1 d .
P1 P 0.59392(10) 0.30318(7) 0.68568(5) 0.0426(3) Uani 1 1 d .
S2 S 0.86311(11) 0.30045(7) 0.86915(5) 0.0488(3) Uani 1 1 d .
P2 P 0.64560(10) 0.42040(7) 0.79960(5) 0.0427(3) Uani 1 1 d .
S1 S 0.78340(11) 0.17937(7) 0.76086(5) 0.0507(3) Uani 1 1 d .
N1 N 0.5050(3) 0.4610(2) 0.68202(16) 0.0515(9) Uani 1 1 d .
C22 C 1.0268(4) 0.1802(3) 0.9293(2) 0.0586(12) Uani 1 1 d .
H22A H 1.0539 0.2172 0.9614 0.070 Uiso 1 1 calc R
C6 C 0.9339(4) 0.2044(3) 0.8760(2) 0.0464(11) Uani 1 1 d .
C21 C 0.4836(4) 0.4040(3) 0.8296(2) 0.0486(11) Uani 1 1 d .
O1 O 0.9473(3) 0.3914(2) 0.71316(16) 0.0704(10) Uani 1 1 d .
C20 C 0.5820(5) 0.1705(3) 0.6037(2) 0.0733(15) Uani 1 1 d .
H20A H 0.5115 0.1508 0.6242 0.088 Uiso 1 1 calc R
C1 C 0.8630(4) 0.3581(3) 0.7372(2) 0.0461(11) Uani 1 1 d .
C19 C 0.6018(4) 0.4930(2) 0.73500(19) 0.0506(11) Uani 1 1 d .
H19A H 0.5614 0.5406 0.7512 0.061 Uiso 1 1 calc R
H19B H 0.6864 0.5094 0.7199 0.061 Uiso 1 1 calc R
C18 C 0.6433(4) 0.2429(3) 0.62186(19) 0.0446(10) Uani 1 1 d .
C17 C 0.5663(4) 0.4012(3) 0.6455(2) 0.0526(12) Uani 1 1 d .
H17A H 0.6547 0.4212 0.6365 0.063 Uiso 1 1 calc R
H17B H 0.5064 0.3935 0.6056 0.063 Uiso 1 1 calc R
C16 C 0.4195(4) 0.2697(3) 0.6931(2) 0.0505(11) Uani 1 1 d .
C15 C 0.7454(4) 0.4847(2) 0.8584(2) 0.0448(10) Uani 1 1 d .
C14 C 0.9508(5) 0.0708(3) 0.8330(2) 0.0663(14) Uani 1 1 d .
H14A H 0.9274 0.0338 0.8007 0.080 Uiso 1 1 calc R
C5 C 0.8954(4) 0.1488(3) 0.8272(2) 0.0492(11) Uani 1 1 d .
C13 C 1.0396(6) 0.0485(3) 0.8862(2) 0.0755(15) Uani 1 1 d .
H13A H 1.0739 -0.0039 0.8894 0.091 Uiso 1 1 calc R
C12 C 0.4802(5) 0.3462(3) 0.8757(2) 0.0649(14) Uani 1 1 d .
H12A H 0.5604 0.3177 0.8907 0.078 Uiso 1 1 calc R
C11 C 0.6915(5) 0.5130(3) 0.9105(2) 0.0589(12) Uani 1 1 d .
H11A H 0.6011 0.5000 0.9155 0.071 Uiso 1 1 calc R
C1O C 0.7519(5) 0.2687(3) 0.5912(2) 0.0593(13) Uani 1 1 d .
H1OA H 0.7982 0.3164 0.6037 0.071 Uiso 1 1 calc R
C42 C 0.7915(5) 0.2241(3) 0.5424(2) 0.0661(14) Uani 1 1 d .
H42A H 0.8622 0.2428 0.5216 0.079 Uiso 1 1 calc R
C41 C 0.3932(5) 0.2293(3) 0.7452(3) 0.0612(13) Uani 1 1 d .
H41A H 0.4664 0.2172 0.7768 0.073 Uiso 1 1 calc R
C40 C 0.8785(5) 0.5068(3) 0.8524(3) 0.0724(15) Uani 1 1 d .
H40A H 0.9166 0.4900 0.8174 0.087 Uiso 1 1 calc R
C39 C 0.2604(5) 0.2056(3) 0.7523(3) 0.0780(16) Uani 1 1 d .
H39A H 0.2448 0.1780 0.7883 0.094 Uiso 1 1 calc R
C38 C 0.7282(5) 0.1534(3) 0.5248(2) 0.0661(14) Uani 1 1 d .
H38A H 0.7557 0.1236 0.4921 0.079 Uiso 1 1 calc R
C37 C 0.4237(5) 0.5227(3) 0.6426(2) 0.0717(15) Uani 1 1 d .
H37A H 0.3483 0.4957 0.6159 0.086 Uiso 1 1 calc R
H37B H 0.3825 0.5587 0.6702 0.086 Uiso 1 1 calc R
C36 C 0.7711(6) 0.5605(3) 0.9553(2) 0.0781(16) Uani 1 1 d .
H36A H 0.7329 0.5796 0.9896 0.094 Uiso 1 1 calc R
C35 C 0.9568(5) 0.5541(3) 0.8979(3) 0.0880(19) Uani 1 1 d .
H35A H 1.0467 0.5687 0.8931 0.106 Uiso 1 1 calc R
C34 C 0.9026(6) 0.5794(3) 0.9499(3) 0.0776(16) Uani 1 1 d .
H34A H 0.9564 0.6094 0.9811 0.093 Uiso 1 1 calc R
C33 C 1.0789(5) 0.1020(3) 0.9351(2) 0.0690(14) Uani 1 1 d .
C32 C 0.4998(6) 0.5720(3) 0.6020(3) 0.0900(18) Uani 1 1 d .
H32A H 0.5444 0.5370 0.5750 0.108 Uiso 1 1 calc R
H32B H 0.5715 0.6026 0.6281 0.108 Uiso 1 1 calc R
C31 C 0.1522(5) 0.2233(4) 0.7059(4) 0.089(2) Uani 1 1 d .
H31A H 0.0624 0.2085 0.7107 0.107 Uiso 1 1 calc R
C30 C 0.2405(5) 0.3714(4) 0.8768(3) 0.095(2) Uani 1 1 d .
H30A H 0.1583 0.3604 0.8921 0.114 Uiso 1 1 calc R
C29 C 0.3588(6) 0.3300(4) 0.9000(3) 0.0831(17) Uani 1 1 d .
H29A H 0.3578 0.2916 0.9315 0.100 Uiso 1 1 calc R
C28 C 0.3627(5) 0.4448(4) 0.8081(2) 0.0773(17) Uani 1 1 d .
H28A H 0.3624 0.4841 0.7772 0.093 Uiso 1 1 calc R
C27 C 0.2427(5) 0.4282(5) 0.8318(3) 0.100(2) Uani 1 1 d .
H27A H 0.1620 0.4563 0.8167 0.120 Uiso 1 1 calc R
C26 C 0.1757(6) 0.2620(5) 0.6536(4) 0.111(2) Uani 1 1 d .
H26A H 0.1020 0.2732 0.6220 0.133 Uiso 1 1 calc R
C25 C 0.3084(5) 0.2855(4) 0.6462(3) 0.0891(19) Uani 1 1 d .
H25A H 0.3232 0.3120 0.6096 0.107 Uiso 1 1 calc R
C24 C 0.6242(6) 0.1262(4) 0.5549(3) 0.0892(19) Uani 1 1 d .
H24A H 0.5808 0.0776 0.5428 0.107 Uiso 1 1 calc R
C23 C 1.1769(6) 0.0763(4) 0.9931(3) 0.108(2) Uani 1 1 d .
H23A H 1.2017 0.0207 0.9890 0.162 Uiso 1 1 calc R
H23B H 1.1322 0.0827 1.0297 0.162 Uiso 1 1 calc R
H23C H 1.2589 0.1090 0.9973 0.162 Uiso 1 1 calc R
C45 C 0.4020(7) 0.6303(3) 0.5612(3) 0.106(2) Uani 1 1 d .
H45A H 0.4542 0.6619 0.5355 0.159 Uiso 1 1 calc R
H45B H 0.3585 0.6654 0.5879 0.159 Uiso 1 1 calc R
H45C H 0.3323 0.6001 0.5346 0.159 Uiso 1 1 calc R

loop_
_atom_site_aniso_label
_atom_site_aniso_U_11
_atom_site_aniso_U_22
_atom_site_aniso_U_33
_atom_site_aniso_U_23
_atom_site_aniso_U_13
_atom_site_aniso_U_12
Fe1 0.0371(3) 0.0394(4) 0.0424(4) -0.0002(3) 0.0042(3) 0.0016(3)
P1 0.0411(6) 0.0435(7) 0.0422(7) -0.0023(5) 0.0026(5) 0.0030(5)
S2 0.0487(6) 0.0490(7) 0.0465(7) -0.0027(6) -0.0002(5) 0.0060(5)
P2 0.0398(6) 0.0436(7) 0.0435(7) -0.0035(5) 0.0029(5) 0.0032(5)
S1 0.0541(6) 0.0426(7) 0.0524(7) -0.0018(6) -0.0020(5) 0.0041(5)
N1 0.056(2) 0.053(2) 0.042(2) -0.0044(19) -0.0042(17) 0.0181(18)
C22 0.053(3) 0.070(3) 0.050(3) -0.002(3) 0.002(2) 0.006(2)
C6 0.034(2) 0.059(3) 0.046(3) 0.005(2) 0.0051(19) 0.0073(19)
C21 0.043(2) 0.060(3) 0.043(3) -0.012(2) 0.005(2) 0.002(2)
O1 0.066(2) 0.068(2) 0.081(3) 0.0053(19) 0.0245(19) -0.0112(18)
C20 0.081(3) 0.076(4) 0.069(4) -0.026(3) 0.029(3) -0.022(3)
C1 0.045(2) 0.045(3) 0.048(3) 0.002(2) 0.009(2) -0.003(2)
C19 0.055(3) 0.042(3) 0.053(3) -0.004(2) 0.003(2) 0.007(2)
C18 0.046(2) 0.049(3) 0.038(2) 0.000(2) 0.003(2) 0.008(2)
C17 0.057(3) 0.055(3) 0.043(3) 0.002(2) 0.001(2) 0.011(2)
C16 0.046(2) 0.053(3) 0.052(3) -0.008(2) 0.006(2) 0.001(2)
C15 0.043(2) 0.041(3) 0.049(3) 0.001(2) 0.000(2) 0.0052(19)
C14 0.078(3) 0.052(3) 0.063(3) -0.004(3) -0.005(3) 0.015(3)
C5 0.051(2) 0.050(3) 0.046(3) 0.006(2) 0.005(2) 0.004(2)
C13 0.090(4) 0.062(4) 0.071(4) 0.007(3) -0.001(3) 0.023(3)
C12 0.051(3) 0.073(4) 0.074(4) -0.007(3) 0.021(3) -0.005(2)
C11 0.060(3) 0.061(3) 0.056(3) -0.012(3) 0.010(2) -0.006(2)
C1O 0.059(3) 0.057(3) 0.065(3) -0.012(3) 0.020(3) 0.001(2)
C42 0.066(3) 0.074(4) 0.062(3) 0.000(3) 0.024(3) 0.007(3)
C41 0.054(3) 0.050(3) 0.081(4) 0.004(3) 0.013(3) -0.005(2)
C40 0.049(3) 0.083(4) 0.085(4) -0.033(3) 0.011(3) -0.009(3)
C39 0.064(3) 0.069(4) 0.104(5) 0.004(3) 0.026(3) -0.010(3)
C38 0.067(3) 0.080(4) 0.052(3) -0.017(3) 0.008(3) 0.004(3)
C37 0.076(3) 0.066(4) 0.069(4) -0.002(3) -0.004(3) 0.024(3)
C36 0.082(4) 0.086(4) 0.066(4) -0.032(3) 0.012(3) -0.012(3)
C35 0.051(3) 0.086(4) 0.123(5) -0.042(4) 0.001(3) -0.012(3)
C34 0.083(4) 0.068(4) 0.077(4) -0.027(3) -0.008(3) -0.003(3)
C33 0.069(3) 0.081(4) 0.053(3) 0.012(3) -0.003(3) 0.026(3)
C32 0.117(5) 0.070(4) 0.084(4) 0.010(3) 0.019(4) 0.022(4)
C31 0.044(3) 0.089(5) 0.138(6) -0.011(4) 0.025(4) -0.006(3)
C30 0.044(3) 0.160(7) 0.084(5) -0.039(4) 0.022(3) -0.024(4)
C29 0.076(4) 0.090(4) 0.089(4) -0.004(3) 0.033(3) -0.017(3)
C28 0.047(3) 0.129(5) 0.055(3) 0.006(3) 0.007(2) 0.019(3)
C27 0.043(3) 0.191(8) 0.067(4) 0.004(5) 0.007(3) 0.025(4)
C26 0.046(3) 0.166(7) 0.111(6) 0.010(5) -0.019(3) -0.003(4)
C25 0.048(3) 0.141(6) 0.076(4) 0.026(4) 0.000(3) -0.006(3)
C24 0.107(4) 0.087(4) 0.081(4) -0.043(4) 0.034(4) -0.032(4)
C23 0.107(5) 0.137(6) 0.068(4) 0.013(4) -0.025(3) 0.051(4)
C45 0.137(5) 0.072(4) 0.098(5) 0.025(4) -0.023(4) 0.026(4)

loop_
_atom_type_symbol
_atom_type_description
_atom_type_scat_dispersion_real
_atom_type_scat_dispersion_imag
_atom_type_scat_source
C C 0.0033 0.0016 'International Tables Vol C Tables 4.2.6.8 and 6.1.1.4'
H H 0.0000 0.0000 'International Tables Vol C Tables 4.2.6.8 and 6.1.1.4'
N N 0.0061 0.0033 'International Tables Vol C Tables 4.2.6.8 and 6.1.1.4'
O O 0.0106 0.0060 'International Tables Vol C Tables 4.2.6.8 and 6.1.1.4'
P P 0.1023 0.0942 'International Tables Vol C Tables 4.2.6.8 and 6.1.1.4'
S S 0.1246 0.1234 'International Tables Vol C Tables 4.2.6.8 and 6.1.1.4'
Fe Fe 0.3463 0.8444 'International Tables Vol C Tables 4.2.6.8 and 6.1.1.4'

loop_
_geom_angle_atom_site_label_1
_geom_angle_atom_site_label_2
_geom_angle_atom_site_label_3
_geom_angle
C1 Fe1 S1 106.89(15)
C1 Fe1 S2 99.75(14)
S1 Fe1 S2 89.32(5)
C1 Fe1 P1 92.31(14)
S1 Fe1 P1 87.87(5)
S2 Fe1 P1 167.92(5)
C1 Fe1 P2 93.32(15)
S1 Fe1 P2 159.61(5)
S2 Fe1 P2 89.82(4)
P1 Fe1 P2 88.74(4)
C18 P1 C16 104.8(2)
C18 P1 C17 99.74(19)
C16 P1 C17 103.7(2)
C18 P1 Fe1 115.99(13)
C16 P1 Fe1 117.03(16)
C17 P1 Fe1 113.44(15)
C6 S2 Fe1 105.94(15)
C21 P2 C15 104.18(19)
C21 P2 C19 104.5(2)
C15 P2 C19 100.3(2)
C21 P2 Fe1 114.05(15)
C15 P2 Fe1 117.17(13)
C19 P2 Fe1 114.84(14)
C5 S1 Fe1 106.22(16)
C17 N1 C19 113.4(3)
C17 N1 C37 113.2(3)
C19 N1 C37 114.9(4)
C33 C22 C6 121.4(4)
C5 C6 C22 119.1(4)
C5 C6 S2 118.8(3)
C22 C6 S2 122.1(4)
C28 C21 C12 118.0(4)
C28 C21 P2 123.7(4)
C12 C21 P2 118.4(3)
C18 C20 C24 120.7(5)
O1 C1 Fe1 177.7(4)
N1 C19 P2 113.5(3)
C20 C18 C1O 117.6(4)
C20 C18 P1 122.8(4)
C1O C18 P1 119.5(3)
N1 C17 P1 113.3(3)
C41 C16 C25 117.7(4)
C41 C16 P1 121.1(3)
C25 C16 P1 121.1(4)
C40 C15 C11 117.6(4)
C40 C15 P2 120.4(3)
C11 C15 P2 122.0(3)
C13 C14 C5 120.6(5)
C14 C5 C6 119.0(4)
C14 C5 S1 122.0(4)
C6 C5 S1 119.0(3)
C14 C13 C33 121.6(5)
C21 C12 C29 121.1(5)
C36 C11 C15 120.7(4)
C42 C1O C18 120.7(5)
C38 C42 C1O 120.6(5)
C16 C41 C39 121.7(5)
C15 C40 C35 120.9(5)
C31 C39 C41 119.4(6)
C42 C38 C24 119.7(5)
C32 C37 N1 116.6(4)
C34 C36 C11 121.0(5)
C34 C35 C40 120.4(5)
C36 C34 C35 119.4(5)
C13 C33 C22 118.3(4)
C13 C33 C23 120.8(5)
C22 C33 C23 120.9(5)
C37 C32 C45 111.2(5)
C26 C31 C39 120.0(5)
C27 C30 C29 120.4(5)
C30 C29 C12 119.0(6)
C27 C28 C21 120.8(5)
C30 C27 C28 120.7(5)
C31 C26 C25 120.8(6)
C26 C25 C16 120.3(6)
C38 C24 C20 120.6(5)

loop_
_geom_bond_atom_site_label_1
_geom_bond_atom_site_label_2
_geom_bond_distance
Fe1 C1 1.688(4)
Fe1 S1 2.1855(13)
Fe1 S2 2.1979(13)
Fe1 P1 2.2184(12)
Fe1 P2 2.2213(13)
P1 C18 1.818(4)
P1 C16 1.819(4)
P1 C17 1.840(4)
S2 C6 1.734(4)
P2 C21 1.815(4)
P2 C15 1.819(4)
P2 C19 1.837(4)
S1 C5 1.736(4)
N1 C17 1.448(5)
N1 C19 1.464(5)
N1 C37 1.480(5)
C22 C33 1.391(6)
C22 C6 1.407(6)
C6 C5 1.403(6)
C21 C28 1.379(6)
C21 C12 1.380(6)
O1 C1 1.171(4)
C20 C18 1.372(6)
C20 C24 1.390(6)
C18 C1O 1.396(6)
C16 C41 1.361(6)
C16 C25 1.389(6)
C15 C40 1.374(6)
C15 C11 1.387(6)
C14 C13 1.376(6)
C14 C5 1.400(6)
C13 C33 1.383(7)
C12 C29 1.390(6)
C11 C36 1.386(6)
C1O C42 1.383(6)
C42 C38 1.351(6)
C41 C39 1.384(6)
C40 C35 1.389(6)
C39 C31 1.369(8)
C38 C24 1.360(7)
C37 C32 1.474(7)
C36 C34 1.342(7)
C35 C34 1.369(7)
C33 C23 1.512(6)
C32 C45 1.537(7)
C31 C26 1.343(8)
C30 C27 1.351(8)
C30 C29 1.370(8)
C28 C27 1.371(7)
C26 C25 1.384(7)
